data_4308358
loop_
_publ_author_name
'Jackson, W. Gregory'
'Dickie, Alistair J.'
'McKeon, Josephine A.'
'Spiccia, Leone'
'Brudenell, Suzanne J.'
'Hockless, David C. R.'
'Willis, Anthony C.'

_publ_section_title
;
 Synthesis, Structure, and Kinetics and Stereochemistry of Base-Catalyzed
 Hydrolysis of meso- and rac-[Co2(tmpdtne)Cl2]4+, Bis(pentaamine) Complexes
 Devoid of Deprotonatable NH Centers
;
_journal_coden_ASTM INOCAJ
_journal_issue 2
_journal_name_full 'Inorganic Chemistry'
_journal_page_first 401
_journal_page_last 409
_journal_paper_doi 10.1021/ic0400888
_journal_volume 44
_journal_year 2005
_chemical_formula_moiety 'C38 H56 Co2 N10 O2 4+, 4(Cl O4 -), 3(H2 O)'
_chemical_formula_sum 'C38 H62 Cl4 Co2 N10 O21'
_chemical_formula_weight 1254.64
_space_group_IT_number 14
_symmetry_cell_setting monoclinic
_symmetry_Int_Tables_number 14
_symmetry_space_group_name_Hall '-P 2yab'
_symmetry_space_group_name_H-M 'P 1 21/a 1'
_audit_creation_date 2002-05-15
_audit_creation_method 'by teXsan v1.8'
_audit_update_record
;
1997-06-05 - Report on C38 H62 Cl4 Co2 N10 O21
               by David C.R. Hockless
               for W. Greg Jackson, ADFA
2002-05-16 - acw  compiles cif
2002-05-16 - passes checkcif tests with warnings
;
_cell_angle_alpha 90
_cell_angle_beta 94.98(2)
_cell_angle_gamma 90
_cell_formula_units_Z 4
_cell_length_a 13.331(3)
_cell_length_b 23.353(5)
_cell_length_c 16.478(4)
_cell_measurement_reflns_used 25
_cell_measurement_temperature 296.2
_cell_measurement_theta_max 26.4
_cell_measurement_theta_min 20.3
_cell_volume 5111(2)
_computing_cell_refinement 'MSC/AFC Diffractometer Control'
_computing_data_collection 'MSC/AFC Diffractometer Control'
_computing_data_reduction 'teXsan (MSC, 1992-1997)'
_computing_publication_material 'teXsan (MSC, 1992-1997)'
_computing_structure_refinement 'teXsan (MSC, 1992-1997)'
_computing_structure_solution
;
SIR92 (Altomare, et. al. 1994)
;
_diffrn_ambient_temperature 296.2
_diffrn_measurement_device_type 'Rigaku AFC6R'
_diffrn_measurement_method \w-2\q
_diffrn_orient_matrix_UB_11 -0.00330
_diffrn_orient_matrix_UB_12 -0.01134
_diffrn_orient_matrix_UB_13 -0.05869
_diffrn_orient_matrix_UB_21 -0.04034
_diffrn_orient_matrix_UB_22 0.03512
_diffrn_orient_matrix_UB_23 -0.01504
_diffrn_orient_matrix_UB_31 0.06349
_diffrn_orient_matrix_UB_32 0.02172
_diffrn_orient_matrix_UB_33 -0.00633
_diffrn_radiation_detector 'scintillation counter'
_diffrn_radiation_monochromator graphite
_diffrn_radiation_source 'Rigaku rotating anode'
_diffrn_radiation_type 'Cu K\a'
_diffrn_radiation_wavelength 1.5418
_diffrn_reflns_av_R_equivalents 0.12853
_diffrn_reflns_av_sigmaI/netI 0.310
_diffrn_reflns_limit_h_max 14
_diffrn_reflns_limit_h_min 0
_diffrn_reflns_limit_k_max 26
_diffrn_reflns_limit_k_min 0
_diffrn_reflns_limit_l_max 18
_diffrn_reflns_limit_l_min -18
_diffrn_reflns_number 8189
_diffrn_reflns_reduction_process 'Lp corrections applied'
_diffrn_reflns_theta_max 60.04
_diffrn_reflns_theta_min 1.89
_diffrn_standards_decay_% -1.54
_diffrn_standards_interval_count 150
_diffrn_standards_number 3
_exptl_absorpt_coefficient_mu 7.779
_exptl_absorpt_correction_T_max .537
_exptl_absorpt_correction_T_min .282
_exptl_absorpt_correction_type psi-scan
_exptl_absorpt_process_details
;
\y scans (North,Phillips & Matthews, 1968)
;
_exptl_crystal_colour orange
_exptl_crystal_density_diffrn 1.631
_exptl_crystal_density_meas ?
_exptl_crystal_description prism
_exptl_crystal_F_000 2600.00
_exptl_crystal_size_max 0.28
_exptl_crystal_size_mid 0.12
_exptl_crystal_size_min 0.08
_refine_diff_density_max 0.61
_refine_diff_density_min -0.66
_refine_ls_extinction_method none
_refine_ls_goodness_of_fit_all 1.500
_refine_ls_goodness_of_fit_ref 2.096
_refine_ls_hydrogen_treatment noref
_refine_ls_matrix_type full
_refine_ls_number_constraints 0
_refine_ls_number_parameters 331
_refine_ls_number_reflns 1630
_refine_ls_number_restraints 1
_refine_ls_R_factor_all 0.3506
_refine_ls_R_factor_gt 0.0901
_refine_ls_shift/su_max 0.0160
_refine_ls_shift/su_mean 0.0020
_refine_ls_structure_factor_coef F
_refine_ls_weighting_details 'w = 1/[\s^2^(Fo) + 0.00016|Fo|^2^]'
_refine_ls_weighting_scheme sigma
_refine_ls_wR_factor_all 0.1270
_refine_ls_wR_factor_ref 0.0764
_reflns_number_gt 1630
_reflns_number_total 7586
_reflns_threshold_expression I>3.00\s(I)
_cod_data_source_file ic0400888.cif
_cod_data_source_block hockWGJ5
_cod_original_sg_symbol_H-M 'P 21/a '
_cod_original_formula_sum 'C38 H62 Cl4 Co2 N10 O21 '
_cod_database_code 4308358

loop_
_symmetry_equiv_pos_as_xyz
'   +x,   +y,   +z'
'1/2-x,1/2+y,   -z'
'   -x,   -y,   -z'
'1/2+x,1/2-y,   +z'

loop_
_atom_site_label
_atom_site_fract_x
_atom_site_fract_y
_atom_site_fract_z
_atom_site_U_iso_or_equiv
_atom_site_occupancy
_atom_site_refinement_flags
_atom_site_adp_type
_atom_site_calc_flag
_atom_site_calc_attached_atom
Co(1) 0.4310(2) 0.0948(1) 0.2249(2) 0.033(1) 1.000 . Uani d ?
Co(2) 0.1082(2) -0.1417(2) 0.2796(2) 0.033(1) 1.000 . Uani d ?
Cl(1) 0.2839(5) 0.0748(4) 0.5813(5) 0.076(3) 1.000 . Uani d ?
Cl(2) 0.2702(4) 0.1735(3) -0.0398(4) 0.075(3) 1.000 . Uani d ?
Cl(3) -0.1576(5) 0.1878(3) 0.4229(5) 0.073(3) 1.000 . Uani d ?
Cl(4) -0.1269(5) 0.0691(3) 0.0998(4) 0.072(3) 1.000 . Uani d ?
O(01) 0.3838(8) 0.0711(5) 0.1190(7) 0.037(4) 1.000 . Uiso d ?
O(02) 0.2114(8) -0.1483(6) 0.3650(7) 0.043(4) 1.000 . Uiso d ?
O(03) 0.372(1) -0.0194(7) 0.0185(9) 0.095(6) 1.000 . Uiso d ?
O(04) 0.524(1) 0.1120(6) 0.9053(9) 0.100(6) 1.000 . Uiso d ?
O(05) 0.659(1) 0.0841(9) 0.531(1) 0.171(9) 1.000 . Uiso d ?
O(11) 0.368(2) 0.089(1) 0.556(1) 0.20(1) 1.000 . Uiso d ?
O(12) 0.282(2) 0.013(1) 0.572(1) 0.18(1) 1.000 . Uiso d ?
O(13) 0.208(2) 0.094(1) 0.530(2) 0.22(1) 1.000 . Uiso d ?
O(14) 0.276(1) 0.0893(7) 0.661(1) 0.087(6) 1.000 . Uiso d ?
O(21) 0.373(1) 0.1622(7) -0.0027(9) 0.088(6) 1.000 . Uiso d ?
O(22) 0.269(1) 0.1663(6) -0.1257(9) 0.063(5) 1.000 . Uiso d ?
O(23) 0.204(1) 0.1353(8) -0.002(1) 0.107(7) 1.000 . Uiso d ?
O(24) 0.244(1) 0.2326(9) -0.023(1) 0.125(8) 1.000 . Uiso d ?
O(31) -0.198(1) 0.1991(9) 0.346(1) 0.136(8) 1.000 . Uiso d ?
O(32) -0.053(1) 0.1991(8) 0.421(1) 0.133(8) 1.000 . Uiso d ?
O(33) -0.171(1) 0.130(1) 0.441(1) 0.156(9) 1.000 . Uiso d ?
O(34) -0.191(1) 0.2218(8) 0.485(1) 0.116(7) 1.000 . Uiso d ?
O(41) -0.030(2) 0.0590(8) 0.091(1) 0.153(8) 1.000 . Uiso d ?
O(42) -0.165(1) 0.1048(8) 0.034(1) 0.108(7) 1.000 . Uiso d ?
O(43) -0.132(1) 0.0949(7) 0.179(1) 0.082(6) 1.000 . Uiso d ?
O(44) -0.177(1) 0.017(1) 0.099(1) 0.156(9) 1.000 . Uiso d ?
N(1) 0.301(1) 0.1216(7) 0.257(1) 0.041(5) 1.000 . Uiso d ?
N(2) 0.476(1) 0.1128(7) 0.3406(9) 0.029(5) 1.000 . Uiso d ?
N(3) 0.465(1) 0.1687(7) 0.1797(9) 0.041(5) 1.000 . Uiso d ?
N(4) 0.5737(9) 0.0742(7) 0.2091(9) 0.026(4) 1.000 . Uiso d ?
N(5) 0.414(1) 0.0140(6) 0.2669(9) 0.023(4) 1.000 . Uiso d ?
N(6) 0.2032(9) -0.0970(6) 0.2111(8) 0.022(4) 1.000 . Uiso d ?
N(7) 0.006(1) -0.1299(7) 0.1878(9) 0.033(5) 1.000 . Uiso d ?
N(8) 0.053(1) -0.0715(7) 0.325(1) 0.046(6) 1.000 . Uiso d ?
N(9) 0.027(1) -0.1957(7) 0.3394(9) 0.024(5) 1.000 . Uiso d ?
N(10) 0.150(1) -0.2095(7) 0.224(1) 0.045(5) 1.000 . Uiso d ?
C(1) 0.209(2) 0.1143(9) 0.214(1) 0.055(7) 1.000 . Uiso d ?
C(2) 0.122(1) 0.1310(9) 0.246(1) 0.044(7) 1.000 . Uiso d ?
C(3) 0.129(2) 0.155(1) 0.322(2) 0.075(8) 1.000 . Uiso d ?
C(4) 0.215(2) 0.165(1) 0.361(1) 0.063(8) 1.000 . Uiso d ?
C(5) 0.305(2) 0.149(1) 0.332(1) 0.059(7) 1.000 . Uiso d ?
C(6) 0.409(2) 0.158(1) 0.361(1) 0.063(8) 1.000 . Uiso d ?
C(7) 0.417(1) 0.220(1) 0.180(1) 0.051(7) 1.000 . Uiso d ?
C(8) 0.455(2) 0.268(1) 0.140(2) 0.082(9) 1.000 . Uiso d ?
C(9) 0.534(2) 0.265(1) 0.103(2) 0.087(9) 1.000 . Uiso d ?
C(10) 0.588(2) 0.215(1) 0.099(1) 0.068(8) 1.000 . Uiso d ?
C(11) 0.556(2) 0.168(1) 0.144(1) 0.056(7) 1.000 . Uiso d ?
C(12) 0.593(1) 0.109(1) 0.134(1) 0.056(7) 1.000 . Uiso d ?
C(13) 0.570(1) 0.0135(9) 0.194(1) 0.045(7) 1.000 . Uiso d ?
C(14) 0.509(1) -0.0190(9) 0.256(1) 0.053(7) 1.000 . Uiso d ?
C(15) 0.583(1) 0.1339(9) 0.337(1) 0.049(7) 1.000 . Uiso d ?
C(16) 0.637(1) 0.0895(8) 0.287(1) 0.030(6) 1.000 . Uiso d ?
C(17) 0.471(1) 0.0617(9) 0.393(1) 0.045(7) 1.000 . Uiso d ?
C(18) 0.397(1) 0.0187(9) 0.354(1) 0.040(7) 1.000 . Uiso d ?
C(19) 0.322(1) -0.0164(9) 0.218(1) 0.043(7) 1.000 . Uiso d ?
C(20) 0.278(1) -0.0656(8) 0.268(1) 0.033(6) 1.000 . Uiso d ?
C(21) 0.133(1) -0.0580(9) 0.159(1) 0.052(7) 1.000 . Uiso d ?
C(22) 0.044(1) -0.0928(9) 0.126(1) 0.047(7) 1.000 . Uiso d ?
C(23) -0.082(1) -0.0977(8) 0.224(1) 0.030(6) 1.000 . Uiso d ?
C(24) -0.039(1) -0.0590(8) 0.285(1) 0.025(6) 1.000 . Uiso d ?
C(25) -0.084(1) -0.0067(9) 0.303(1) 0.037(6) 1.000 . Uiso d ?
C(26) -0.042(2) 0.0256(9) 0.367(1) 0.058(8) 1.000 . Uiso d ?
C(27) 0.045(1) 0.0078(9) 0.409(1) 0.049(7) 1.000 . Uiso d ?
C(28) 0.088(1) -0.042(1) 0.389(1) 0.045(7) 1.000 . Uiso d ?
C(29) -0.048(2) -0.1831(9) 0.384(1) 0.056(7) 1.000 . Uiso d ?
C(30) -0.096(1) -0.226(1) 0.422(1) 0.054(7) 1.000 . Uiso d ?
C(31) -0.073(1) -0.284(1) 0.413(1) 0.068(8) 1.000 D Uiso d ?
C(32) 0.007(2) -0.2953(9) 0.364(1) 0.056(7) 1.000 D Uiso d ?
C(33) 0.059(1) -0.250(1) 0.324(1) 0.051(7) 1.000 . Uiso d ?
C(34) 0.148(1) -0.2579(8) 0.281(1) 0.029(6) 1.000 . Uiso d ?
C(35) 0.254(1) -0.1989(8) 0.201(1) 0.030(6) 1.000 . Uiso d ?
C(36) 0.255(1) -0.1405(9) 0.157(1) 0.040(6) 1.000 . Uiso d ?
C(37) -0.022(1) -0.1883(9) 0.155(1) 0.048(7) 1.000 . Uiso d ?
C(38) 0.074(1) -0.2228(9) 0.146(1) 0.046(7) 1.000 . Uiso d ?
H(1) 0.2051 0.0974 0.1610 0.066 1.000 . Uiso c ?
H(2) 0.0586 0.1260 0.2155 0.053 1.000 . Uiso c ?
H(3) 0.0690 0.1650 0.3469 0.090 1.000 . Uiso c ?
H(4) 0.2174 0.1845 0.4115 0.075 1.000 . Uiso c ?
H(6a) 0.4307 0.1931 0.3377 0.076 1.000 . Uiso c ?
H(6b) 0.4129 0.1622 0.4185 0.076 1.000 . Uiso c ?
H(7) 0.3568 0.2231 0.2076 0.061 1.000 . Uiso c ?
H(8) 0.4207 0.3031 0.1421 0.098 1.000 . Uiso c ?
H(9) 0.5565 0.2984 0.0763 0.105 1.000 . Uiso c ?
H(10) 0.6441 0.2118 0.0680 0.081 1.000 . Uiso c ?
H(12a) 0.6631 0.1101 0.1285 0.068 1.000 . Uiso c ?
H(12b) 0.5587 0.0921 0.0875 0.068 1.000 . Uiso c ?
H(13a) 0.6370 -0.0010 0.1974 0.054 1.000 . Uiso c ?
H(13b) 0.5394 0.0072 0.1401 0.054 1.000 . Uiso c ?
H(14a) 0.5484 -0.0222 0.3063 0.063 1.000 . Uiso c ?
H(14b) 0.4924 -0.0562 0.2353 0.063 1.000 . Uiso c ?
H(15a) 0.6156 0.1367 0.3906 0.059 1.000 . Uiso c ?
H(15b) 0.5830 0.1703 0.3114 0.059 1.000 . Uiso c ?
H(16a) 0.6994 0.1051 0.2738 0.036 1.000 . Uiso c ?
H(16b) 0.6492 0.0559 0.3189 0.036 1.000 . Uiso c ?
H(17a) 0.5361 0.0446 0.3996 0.054 1.000 . Uiso c ?
H(17b) 0.4510 0.0730 0.4440 0.054 1.000 . Uiso c ?
H(18a) 0.4072 -0.0175 0.3802 0.049 1.000 . Uiso c ?
H(18b) 0.3300 0.0313 0.3600 0.049 1.000 . Uiso c ?
H(19a) 0.2703 0.0111 0.2055 0.051 1.000 . Uiso c ?
H(19b) 0.3432 -0.0319 0.1694 0.051 1.000 . Uiso c ?
H(20a) 0.2455 -0.0503 0.3123 0.040 1.000 . Uiso c ?
H(20b) 0.3302 -0.0908 0.2882 0.040 1.000 . Uiso c ?
H(21a) 0.1670 -0.0431 0.1149 0.062 1.000 . Uiso c ?
H(21b) 0.1112 -0.0273 0.1906 0.062 1.000 . Uiso c ?
H(22a) -0.0078 -0.0675 0.1058 0.057 1.000 . Uiso c ?
H(22b) 0.0640 -0.1160 0.0827 0.057 1.000 . Uiso c ?
H(23a) -0.1199 -0.0768 0.1818 0.036 1.000 . Uiso c ?
H(23b) -0.1255 -0.1243 0.2471 0.036 1.000 . Uiso c ?
H(25) -0.1431 0.0060 0.2715 0.044 1.000 . Uiso c ?
H(26) -0.0731 0.0602 0.3819 0.069 1.000 . Uiso c ?
H(27) 0.0758 0.0305 0.4522 0.058 1.000 . Uiso c ?
H(28) 0.1449 -0.0560 0.4219 0.054 1.000 . Uiso c ?
H(29) -0.0688 -0.1445 0.3903 0.067 1.000 . Uiso c ?
H(30) -0.1470 -0.2162 0.4555 0.065 1.000 . Uiso c ?
H(31) -0.1084 -0.3131 0.4389 0.081 1.000 . Uiso c ?
H(32) 0.0261 -0.3339 0.3568 0.068 1.000 . Uiso c ?
H(34a) 0.2067 -0.2579 0.3174 0.035 1.000 . Uiso c ?
H(34b) 0.1436 -0.2930 0.2513 0.035 1.000 . Uiso c ?
H(35a) 0.2998 -0.1984 0.2482 0.036 1.000 . Uiso c ?
H(35b) 0.2727 -0.2283 0.1651 0.036 1.000 . Uiso c ?
H(36a) 0.2192 -0.1430 0.1052 0.048 1.000 . Uiso c ?
H(36b) 0.3224 -0.1290 0.1518 0.048 1.000 . Uiso c ?
H(37a) -0.0585 -0.1846 0.1032 0.058 1.000 . Uiso c ?
H(37b) -0.0621 -0.2074 0.1913 0.058 1.000 . Uiso c ?
H(38a) 0.1029 -0.2119 0.0981 0.055 1.000 . Uiso c ?
H(38b) 0.0586 -0.2625 0.1443 0.055 1.000 . Uiso c ?

loop_
_atom_site_aniso_label
_atom_site_aniso_U_11
_atom_site_aniso_U_22
_atom_site_aniso_U_33
_atom_site_aniso_U_12
_atom_site_aniso_U_13
_atom_site_aniso_U_23
Co(1) 0.030(2) 0.032(3) 0.036(3) -0.003(2) 0.003(2) -0.003(2)
Co(2) 0.030(2) 0.031(3) 0.036(3) -0.007(2) -0.002(2) -0.004(2)
Cl(1) 0.050(4) 0.096(7) 0.082(6) -0.008(5) 0.007(4) -0.005(6)
Cl(2) 0.047(4) 0.085(7) 0.091(7) -0.002(5) -0.002(4) 0.042(6)
Cl(3) 0.064(5) 0.078(7) 0.078(6) 0.006(5) 0.020(4) 0.007(6)
Cl(4) 0.048(4) 0.092(7) 0.078(6) -0.003(5) 0.012(4) 0.008(6)

loop_
_atom_type_symbol
_atom_type_oxidation_number
_atom_type_number_in_cell
_atom_type_scat_dispersion_real
_atom_type_scat_dispersion_imag
_atom_type_scat_source
C 0 152 0.017 0.009
;International Tables for Crystallography
(1992, Vol. C, Tables 4.2.6.8 and 6.1.1.1)
;
H 0 248 0.000 0.000
;International Tables for Crystallography
(1992, Vol. C, Table 6.1.1.2)
;
Cl 0 16 0.348 0.702
;International Tables for Crystallography
(1992, Vol. C, Tables 4.2.6.8 and 6.1.1.1)
;
Co 0 8 -2.464 3.608
;International Tables for Crystallography
(1992, Vol. C, Tables 4.2.6.8 and 6.1.1.1)
;
N 0 40 0.029 0.018
;International Tables for Crystallography
(1992, Vol. C, Tables 4.2.6.8 and 6.1.1.1)
;
O 0 84 0.047 0.032
;International Tables for Crystallography
(1992, Vol. C, Tables 4.2.6.8 and 6.1.1.1)
;

loop_
_geom_angle_atom_site_label_1
_geom_angle_atom_site_label_2
_geom_angle_atom_site_label_3
_geom_angle
_geom_angle_site_symmetry_1
_geom_angle_site_symmetry_2
_geom_angle_site_symmetry_3
_geom_angle_publ_flag
O(01) Co(1) N(1) 96.7(9) . . . yes
O(01) Co(1) N(2) 174.6(9) . . . yes
O(01) Co(1) N(3) 88.7(9) . . . yes
O(01) Co(1) N(4) 93.1(8) . . . yes
O(01) Co(1) N(5) 90.2(8) . . . yes
N(1) Co(1) N(2) 82.6(9) . . . yes
N(1) Co(1) N(3) 94(1) . . . yes
N(1) Co(1) N(4) 170(1) . . . yes
N(1) Co(1) N(5) 94.4(9) . . . yes
N(2) Co(1) N(3) 97(1) . . . yes
N(2) Co(1) N(4) 87.9(8) . . . yes
N(2) Co(1) N(5) 84.5(9) . . . yes
N(3) Co(1) N(4) 85(1) . . . yes
N(3) Co(1) N(5) 172.0(9) . . . yes
N(4) Co(1) N(5) 87.5(8) . . . yes
O(02) Co(2) N(6) 90.4(8) . . . yes
O(02) Co(2) N(7) 175.9(9) . . . yes
O(02) Co(2) N(8) 93.1(9) . . . yes
O(02) Co(2) N(9) 88.2(8) . . . yes
O(02) Co(2) N(10) 93.7(9) . . . yes
N(6) Co(2) N(7) 85.8(8) . . . yes
N(6) Co(2) N(8) 93.3(9) . . . yes
N(6) Co(2) N(9) 171(1) . . . yes
N(6) Co(2) N(10) 86(1) . . . yes
N(7) Co(2) N(8) 86(1) . . . yes
N(7) Co(2) N(9) 95.8(9) . . . yes
N(7) Co(2) N(10) 88(1) . . . yes
N(8) Co(2) N(9) 96(1) . . . yes
N(8) Co(2) N(10) 173(1) . . . yes
N(9) Co(2) N(10) 85(1) . . . yes
O(11) Cl(1) O(12) 103(2) . . . yes
O(11) Cl(1) O(13) 110(2) . . . yes
O(11) Cl(1) O(14) 113(2) . . . yes
O(12) Cl(1) O(13) 105(2) . . . yes
O(12) Cl(1) O(14) 111(2) . . . yes
O(13) Cl(1) O(14) 114(2) . . . yes
O(21) Cl(2) O(22) 109(1) . . . yes
O(21) Cl(2) O(23) 107(2) . . . yes
O(21) Cl(2) O(24) 109(2) . . . yes
O(22) Cl(2) O(23) 114(2) . . . yes
O(22) Cl(2) O(24) 109(2) . . . yes
O(23) Cl(2) O(24) 110(2) . . . yes
O(31) Cl(3) O(32) 104(2) . . . yes
O(31) Cl(3) O(33) 110(2) . . . yes
O(31) Cl(3) O(34) 117(2) . . . yes
O(32) Cl(3) O(33) 109(2) . . . yes
O(32) Cl(3) O(34) 107(2) . . . yes
O(33) Cl(3) O(34) 110(2) . . . yes
O(41) Cl(4) O(42) 108(2) . . . yes
O(41) Cl(4) O(43) 107(2) . . . yes
O(41) Cl(4) O(44) 108(2) . . . yes
O(42) Cl(4) O(43) 114(2) . . . yes
O(42) Cl(4) O(44) 112(2) . . . yes
O(43) Cl(4) O(44) 108(2) . . . yes
Co(1) N(1) C(1) 126(2) . . . yes
Co(1) N(1) C(5) 115(2) . . . yes
C(1) N(1) C(5) 119(3) . . . yes
Co(1) N(2) C(6) 104(2) . . . yes
Co(1) N(2) C(15) 104(2) . . . yes
Co(1) N(2) C(17) 111(2) . . . yes
C(6) N(2) C(15) 112(2) . . . yes
C(6) N(2) C(17) 114(2) . . . yes
C(15) N(2) C(17) 112(2) . . . yes
Co(1) N(3) C(7) 130(2) . . . yes
Co(1) N(3) C(11) 113(2) . . . yes
C(7) N(3) C(11) 117(3) . . . yes
Co(1) N(4) C(12) 102(2) . . . yes
Co(1) N(4) C(13) 104(2) . . . yes
Co(1) N(4) C(16) 107(2) . . . yes
C(12) N(4) C(13) 113(2) . . . yes
C(12) N(4) C(16) 116(2) . . . yes
C(13) N(4) C(16) 113(2) . . . yes
Co(1) N(5) C(14) 108(2) . . . yes
Co(1) N(5) C(18) 107(2) . . . yes
Co(1) N(5) C(19) 111(2) . . . yes
C(14) N(5) C(18) 111(2) . . . yes
C(14) N(5) C(19) 109(2) . . . yes
C(18) N(5) C(19) 110(2) . . . yes
Co(2) N(6) C(20) 108(2) . . . yes
Co(2) N(6) C(21) 104(2) . . . yes
Co(2) N(6) C(36) 108(2) . . . yes
C(20) N(6) C(21) 114(2) . . . yes
C(20) N(6) C(36) 112(2) . . . yes
C(21) N(6) C(36) 111(2) . . . yes
Co(2) N(7) C(22) 111(2) . . . yes
Co(2) N(7) C(23) 106(2) . . . yes
Co(2) N(7) C(37) 106(2) . . . yes
C(22) N(7) C(23) 107(2) . . . yes
C(22) N(7) C(37) 112(2) . . . yes
C(23) N(7) C(37) 114(2) . . . yes
Co(2) N(8) C(24) 110(2) . . . yes
Co(2) N(8) C(28) 129(2) . . . yes
C(24) N(8) C(28) 121(3) . . . yes
Co(2) N(9) C(29) 127(2) . . . yes
Co(2) N(9) C(33) 108(2) . . . yes
C(29) N(9) C(33) 124(2) . . . yes
Co(2) N(10) C(34) 108(2) . . . yes
Co(2) N(10) C(35) 107(2) . . . yes
Co(2) N(10) C(38) 110(2) . . . yes
C(34) N(10) C(35) 111(2) . . . yes
C(34) N(10) C(38) 108(2) . . . yes
C(35) N(10) C(38) 112(2) . . . yes
N(1) C(1) C(2) 120(3) . . . yes
N(1) C(1) H(1) 119.8 . . . no
C(2) C(1) H(1) 119.8 . . . no
C(1) C(2) C(3) 119(3) . . . yes
C(1) C(2) H(2) 120.6 . . . no
C(3) C(2) H(2) 120.6 . . . no
C(2) C(3) C(4) 120(3) . . . yes
C(2) C(3) H(3) 119.9 . . . no
C(4) C(3) H(3) 119.9 . . . no
C(3) C(4) C(5) 123(4) . . . yes
C(3) C(4) H(4) 118.4 . . . no
C(5) C(4) H(4) 118.4 . . . no
N(1) C(5) C(4) 118(3) . . . yes
N(1) C(5) C(6) 109(3) . . . yes
C(4) C(5) C(6) 132(4) . . . yes
N(2) C(6) C(5) 114(3) . . . yes
N(2) C(6) H(6a) 108.5 . . . no
N(2) C(6) H(6b) 108.5 . . . no
C(5) C(6) H(6a) 108.4 . . . no
C(5) C(6) H(6b) 108.4 . . . no
H(6a) C(6) H(6b) 109.4 . . . no
N(3) C(7) C(8) 120(3) . . . yes
N(3) C(7) H(7) 120.2 . . . no
C(8) C(7) H(7) 120.2 . . . no
C(7) C(8) C(9) 123(4) . . . yes
C(7) C(8) H(8) 118.5 . . . no
C(9) C(8) H(8) 118.5 . . . no
C(8) C(9) C(10) 121(4) . . . yes
C(8) C(9) H(9) 119.7 . . . no
C(10) C(9) H(9) 119.7 . . . no
C(9) C(10) C(11) 118(3) . . . yes
C(9) C(10) H(10) 121.3 . . . no
C(11) C(10) H(10) 121.2 . . . no
N(3) C(11) C(10) 122(3) . . . yes
N(3) C(11) C(12) 112(3) . . . yes
C(10) C(11) C(12) 123(3) . . . yes
N(4) C(12) C(11) 109(3) . . . yes
N(4) C(12) H(12a) 109.5 . . . no
N(4) C(12) H(12b) 109.5 . . . no
C(11) C(12) H(12a) 109.5 . . . no
C(11) C(12) H(12b) 109.5 . . . no
H(12a) C(12) H(12b) 109.5 . . . no
N(4) C(13) C(14) 112(2) . . . yes
N(4) C(13) H(13a) 108.9 . . . no
N(4) C(13) H(13b) 108.9 . . . no
C(14) C(13) H(13a) 108.8 . . . no
C(14) C(13) H(13b) 108.9 . . . no
H(13a) C(13) H(13b) 109.5 . . . no
N(5) C(14) C(13) 109(2) . . . yes
N(5) C(14) H(14a) 109.6 . . . no
N(5) C(14) H(14b) 109.6 . . . no
C(13) C(14) H(14a) 109.6 . . . no
C(13) C(14) H(14b) 109.6 . . . no
H(14a) C(14) H(14b) 109.5 . . . no
N(2) C(15) C(16) 107(2) . . . yes
N(2) C(15) H(15a) 110.1 . . . no
N(2) C(15) H(15b) 110.1 . . . no
C(16) C(15) H(15a) 110.2 . . . no
C(16) C(15) H(15b) 110.2 . . . no
H(15a) C(15) H(15b) 109.4 . . . no
N(4) C(16) C(15) 111(2) . . . yes
N(4) C(16) H(16a) 109.1 . . . no
N(4) C(16) H(16b) 109.1 . . . no
C(15) C(16) H(16a) 109.1 . . . no
C(15) C(16) H(16b) 109.1 . . . no
H(16a) C(16) H(16b) 109.5 . . . no
N(2) C(17) C(18) 111(2) . . . yes
N(2) C(17) H(17a) 109.1 . . . no
N(2) C(17) H(17b) 109.1 . . . no
C(18) C(17) H(17a) 109.1 . . . no
C(18) C(17) H(17b) 109.1 . . . no
H(17a) C(17) H(17b) 109.5 . . . no
N(5) C(18) C(17) 108(2) . . . yes
N(5) C(18) H(18a) 110.0 . . . no
N(5) C(18) H(18b) 110.0 . . . no
C(17) C(18) H(18a) 109.9 . . . no
C(17) C(18) H(18b) 109.9 . . . no
H(18a) C(18) H(18b) 109.5 . . . no
N(5) C(19) C(20) 112(2) . . . yes
N(5) C(19) H(19a) 108.8 . . . no
N(5) C(19) H(19b) 108.8 . . . no
C(20) C(19) H(19a) 108.8 . . . no
C(20) C(19) H(19b) 108.8 . . . no
H(19a) C(19) H(19b) 109.5 . . . no
N(6) C(20) C(19) 107(2) . . . yes
N(6) C(20) H(20a) 110.1 . . . no
N(6) C(20) H(20b) 110.1 . . . no
C(19) C(20) H(20a) 110.1 . . . no
C(19) C(20) H(20b) 110.1 . . . no
H(20a) C(20) H(20b) 109.5 . . . no
N(6) C(21) C(22) 108(2) . . . yes
N(6) C(21) H(21a) 109.9 . . . no
N(6) C(21) H(21b) 109.9 . . . no
C(22) C(21) H(21a) 109.9 . . . no
C(22) C(21) H(21b) 109.9 . . . no
H(21a) C(21) H(21b) 109.5 . . . no
N(7) C(22) C(21) 113(2) . . . yes
N(7) C(22) H(22a) 108.7 . . . no
N(7) C(22) H(22b) 108.7 . . . no
C(21) C(22) H(22a) 108.7 . . . no
C(21) C(22) H(22b) 108.7 . . . no
H(22a) C(22) H(22b) 109.5 . . . no
N(7) C(23) C(24) 107(2) . . . yes
N(7) C(23) H(23a) 110.0 . . . no
N(7) C(23) H(23b) 110.0 . . . no
C(24) C(23) H(23a) 110.0 . . . no
C(24) C(23) H(23b) 110.0 . . . no
H(23a) C(23) H(23b) 109.5 . . . no
N(8) C(24) C(23) 120(3) . . . yes
N(8) C(24) C(25) 118(3) . . . yes
C(23) C(24) C(25) 122(3) . . . yes
C(24) C(25) C(26) 119(3) . . . yes
C(24) C(25) H(25) 120.7 . . . no
C(26) C(25) H(25) 120.7 . . . no
C(25) C(26) C(27) 120(3) . . . yes
C(25) C(26) H(26) 120.2 . . . no
C(27) C(26) H(26) 120.2 . . . no
C(26) C(27) C(28) 120(3) . . . yes
C(26) C(27) H(27) 120.0 . . . no
C(28) C(27) H(27) 120.0 . . . no
N(8) C(28) C(27) 121(3) . . . yes
N(8) C(28) H(28) 119.3 . . . no
C(27) C(28) H(28) 119.3 . . . no
N(9) C(29) C(30) 119(3) . . . yes
N(9) C(29) H(29) 120.3 . . . no
C(30) C(29) H(29) 120.3 . . . no
C(29) C(30) C(31) 124(3) . . . yes
C(29) C(30) H(30) 118.0 . . . no
C(31) C(30) H(30) 118.1 . . . no
C(30) C(31) C(32) 115(3) . . . yes
C(30) C(31) H(31) 122.4 . . . no
C(32) C(31) H(31) 122.6 . . . no
C(31) C(32) C(33) 122(3) . . . yes
C(31) C(32) H(32) 118.9 . . . no
C(33) C(32) H(32) 118.9 . . . no
N(9) C(33) C(32) 115(2) . . . yes
N(9) C(33) C(34) 119(3) . . . yes
C(32) C(33) C(34) 125(3) . . . yes
N(10) C(34) C(33) 107(3) . . . yes
N(10) C(34) H(34a) 110.2 . . . no
N(10) C(34) H(34b) 110.2 . . . no
C(33) C(34) H(34a) 110.2 . . . no
C(33) C(34) H(34b) 110.2 . . . no
H(34a) C(34) H(34b) 109.4 . . . no
N(10) C(35) C(36) 108(2) . . . yes
N(10) C(35) H(35a) 109.8 . . . no
N(10) C(35) H(35b) 109.8 . . . no
C(36) C(35) H(35a) 109.8 . . . no
C(36) C(35) H(35b) 109.8 . . . no
H(35a) C(35) H(35b) 109.5 . . . no
N(6) C(36) C(35) 107(2) . . . yes
N(6) C(36) H(36a) 110.1 . . . no
N(6) C(36) H(36b) 110.1 . . . no
C(35) C(36) H(36a) 110.0 . . . no
C(35) C(36) H(36b) 110.1 . . . no
H(36a) C(36) H(36b) 109.5 . . . no
N(7) C(37) C(38) 109(2) . . . yes
N(7) C(37) H(37a) 109.5 . . . no
N(7) C(37) H(37b) 109.5 . . . no
C(38) C(37) H(37a) 109.5 . . . no
C(38) C(37) H(37b) 109.5 . . . no
H(37a) C(37) H(37b) 109.5 . . . no
N(10) C(38) C(37) 108(2) . . . yes
N(10) C(38) H(38a) 109.9 . . . no
N(10) C(38) H(38b) 109.9 . . . no
C(37) C(38) H(38a) 109.9 . . . no
C(37) C(38) H(38b) 109.9 . . . no
H(38a) C(38) H(38b) 109.5 . . . no

loop_
_geom_bond_atom_site_label_1
_geom_bond_atom_site_label_2
_geom_bond_distance
_geom_bond_site_symmetry_1
_geom_bond_site_symmetry_2
_geom_bond_publ_flag
Co(1) O(01) 1.89(2) . . yes
Co(1) N(1) 1.96(2) . . yes
Co(1) N(2) 2.00(2) . . yes
Co(1) N(3) 1.95(2) . . yes
Co(1) N(4) 2.00(2) . . yes
Co(1) N(5) 2.03(2) . . yes
Co(2) O(02) 1.89(2) . . yes
Co(2) N(6) 2.05(2) . . yes
Co(2) N(7) 1.97(2) . . yes
Co(2) N(8) 1.97(2) . . yes
Co(2) N(9) 1.98(2) . . yes
Co(2) N(10) 1.94(2) . . yes
Cl(1) O(11) 1.27(3) . . yes
Cl(1) O(12) 1.44(3) . . yes
Cl(1) O(13) 1.34(4) . . yes
Cl(1) O(14) 1.36(2) . . yes
Cl(2) O(21) 1.47(2) . . yes
Cl(2) O(22) 1.42(2) . . yes
Cl(2) O(23) 1.44(2) . . yes
Cl(2) O(24) 1.46(3) . . yes
Cl(3) O(31) 1.36(3) . . yes
Cl(3) O(32) 1.42(3) . . yes
Cl(3) O(33) 1.40(3) . . yes
Cl(3) O(34) 1.40(3) . . yes
Cl(4) O(41) 1.33(3) . . yes
Cl(4) O(42) 1.43(2) . . yes
Cl(4) O(43) 1.44(2) . . yes
Cl(4) O(44) 1.38(3) . . yes
N(1) C(1) 1.39(3) . . yes
N(1) C(5) 1.37(3) . . yes
N(2) C(6) 1.45(3) . . yes
N(2) C(15) 1.51(3) . . yes
N(2) C(17) 1.47(3) . . yes
N(3) C(7) 1.36(3) . . yes
N(3) C(11) 1.39(3) . . yes
N(4) C(12) 1.52(3) . . yes
N(4) C(13) 1.44(3) . . yes
N(4) C(16) 1.52(3) . . yes
N(5) C(14) 1.51(3) . . yes
N(5) C(18) 1.48(3) . . yes
N(5) C(19) 1.58(3) . . yes
N(6) C(20) 1.50(3) . . yes
N(6) C(21) 1.52(3) . . yes
N(6) C(36) 1.55(3) . . yes
N(7) C(22) 1.47(3) . . yes
N(7) C(23) 1.55(3) . . yes
N(7) C(37) 1.50(3) . . yes
N(8) C(24) 1.37(3) . . yes
N(8) C(28) 1.30(3) . . yes
N(9) C(29) 1.33(3) . . yes
N(9) C(33) 1.37(3) . . yes
N(10) C(34) 1.47(3) . . yes
N(10) C(35) 1.48(3) . . yes
N(10) C(38) 1.59(3) . . yes
C(1) C(2) 1.36(3) . . yes
C(1) H(1) 0.95 . . no
C(2) C(3) 1.38(4) . . yes
C(2) H(2) 0.95 . . no
C(3) C(4) 1.28(4) . . yes
C(3) H(3) 0.95 . . no
C(4) C(5) 1.38(4) . . yes
C(4) H(4) 0.95 . . no
C(5) C(6) 1.45(3) . . yes
C(6) H(6a) 0.95 . . no
C(6) H(6b) 0.95 . . no
C(7) C(8) 1.42(4) . . yes
C(7) H(7) 0.95 . . no
C(8) C(9) 1.27(4) . . yes
C(8) H(8) 0.95 . . no
C(9) C(10) 1.38(4) . . yes
C(9) H(9) 0.95 . . no
C(10) C(11) 1.41(4) . . yes
C(10) H(10) 0.95 . . no
C(11) C(12) 1.47(4) . . yes
C(12) H(12a) 0.95 . . no
C(12) H(12b) 0.95 . . no
C(13) C(14) 1.56(3) . . yes
C(13) H(13a) 0.95 . . no
C(13) H(13b) 0.95 . . no
C(14) H(14a) 0.95 . . no
C(14) H(14b) 0.95 . . no
C(15) C(16) 1.54(3) . . yes
C(15) H(15a) 0.95 . . no
C(15) H(15b) 0.95 . . no
C(16) H(16a) 0.95 . . no
C(16) H(16b) 0.95 . . no
C(17) C(18) 1.51(3) . . yes
C(17) H(17a) 0.95 . . no
C(17) H(17b) 0.95 . . no
C(18) H(18a) 0.95 . . no
C(18) H(18b) 0.95 . . no
C(19) C(20) 1.55(3) . . yes
C(19) H(19a) 0.95 . . no
C(19) H(19b) 0.95 . . no
C(20) H(20a) 0.95 . . no
C(20) H(20b) 0.95 . . no
C(21) C(22) 1.50(3) . . yes
C(21) H(21a) 0.95 . . no
C(21) H(21b) 0.95 . . no
C(22) H(22a) 0.95 . . no
C(22) H(22b) 0.95 . . no
C(23) C(24) 1.45(3) . . yes
C(23) H(23a) 0.95 . . no
C(23) H(23b) 0.95 . . no
C(24) C(25) 1.41(3) . . yes
C(25) C(26) 1.38(4) . . yes
C(25) H(25) 0.95 . . no
C(26) C(27) 1.36(4) . . yes
C(26) H(26) 0.95 . . no
C(27) C(28) 1.35(3) . . yes
C(27) H(27) 0.95 . . no
C(28) H(28) 0.95 . . no
C(29) C(30) 1.36(4) . . yes
C(29) H(29) 0.95 . . no
C(30) C(31) 1.38(4) . . yes
C(30) H(30) 0.95 . . no
C(31) C(32) 1.42(3) . . yes
C(31) H(31) 0.95 . . no
C(32) C(33) 1.45(3) . . yes
C(32) H(32) 0.95 . . no
C(33) C(34) 1.45(3) . . yes
C(34) H(34a) 0.95 . . no
C(34) H(34b) 0.95 . . no
C(35) C(36) 1.54(3) . . yes
C(35) H(35a) 0.95 . . no
C(35) H(35b) 0.95 . . no
C(36) H(36a) 0.95 . . no
C(36) H(36b) 0.95 . . no
C(37) C(38) 1.53(3) . . yes
C(37) H(37a) 0.95 . . no
C(37) H(37b) 0.95 . . no
C(38) H(38a) 0.95 . . no
C(38) H(38b) 0.95 . . no

loop_
_geom_contact_atom_site_label_1
_geom_contact_atom_site_label_2
_geom_contact_distance
_geom_contact_site_symmetry_1
_geom_contact_site_symmetry_2
_geom_contact_publ_flag
O(01) O(03) 2.68(3) . . no
O(01) O(21) 2.92(3) . . no
O(01) O(23) 3.34(3) . . no
O(02) O(05) 2.76(3) . 3_656 no
O(02) O(34) 3.04(3) . 3_556 no
O(02) C(31) 3.32(3) . 4_545 no
O(02) O(33) 3.32(3) . 3_556 no
O(03) O(04) 2.80(3) . 3_656 no
O(03) O(44) 3.11(3) . 3 no
O(03) C(12) 3.34(4) . 3_655 no
O(03) C(19) 3.42(4) . . no
O(03) O(42) 3.46(3) . 3 no
O(04) O(21) 2.88(3) . 1_556 no
O(04) C(36) 3.27(3) . 3_656 no
O(04) C(14) 3.43(4) . 3_656 no
O(04) C(13) 3.53(4) . 3_656 no
O(05) O(12) 2.98(4) . 3_656 no
O(05) O(33) 3.01(4) . 1_655 no
O(05) C(18) 3.18(4) . 3_656 no
O(05) C(17) 3.28(4) . . no
O(05) C(20) 3.37(4) . 3_656 no
O(05) C(31) 3.45(4) . 2_556 no
O(05) C(15) 3.47(4) . . no
O(11) C(17) 3.20(4) . . no
O(11) C(32) 3.39(4) . 2_556 no
O(12) C(16) 3.45(4) . 3_656 no
O(12) C(25) 3.49(4) . 3_556 no
O(12) C(26) 3.56(4) . 3_556 no
O(13) C(4) 3.25(5) . . no
O(13) C(29) 3.37(5) . 3_556 no
O(13) C(27) 3.47(5) . . no
O(13) C(30) 3.54(5) . 3_556 no
O(14) C(25) 3.30(3) . 3_556 no
O(14) C(23) 3.35(3) . 3_556 no
O(14) C(24) 3.44(3) . 3_556 no
O(14) C(14) 3.48(4) . 3_656 no
O(21) N(3) 3.15(3) . . no
O(21) C(11) 3.28(4) . . no
O(21) C(7) 3.31(4) . . no
O(21) C(10) 3.42(4) . . no
O(21) C(8) 3.52(4) . . no
O(21) C(9) 3.57(4) . . no
O(22) C(23) 3.26(3) . 3 no
O(22) C(37) 3.33(3) . 3 no
O(22) C(38) 3.37(4) . 2 no
O(22) C(34) 3.37(3) . 2 no
O(22) C(35) 3.38(3) . 2 no
O(22) N(10) 3.53(3) . 2 no
O(23) C(37) 3.56(4) . 3 no
O(23) C(1) 3.58(4) . . no
O(24) C(10) 3.26(4) . 4_455 no
O(24) C(35) 3.34(4) . 2 no
O(24) C(38) 3.47(4) . 2 no
O(31) C(15) 3.29(4) . 1_455 no
O(31) C(4) 3.39(4) . 4_455 no
O(31) C(16) 3.46(4) . 1_455 no
O(31) C(5) 3.56(5) . 4_455 no
O(32) C(30) 3.19(4) . 3_556 no
O(32) C(3) 3.20(4) . . no
O(32) C(29) 3.39(4) . 3_556 no
O(32) C(6) 3.49(4) . 4_455 no
O(33) C(26) 3.27(4) . . no
O(33) C(16) 3.56(4) . 1_455 no
O(33) C(15) 3.57(4) . 1_455 no
O(33) C(28) 3.57(4) . 3_556 no
O(34) C(4) 3.51(4) . 4_455 no
O(34) N(9) 3.52(3) . 3_556 no
O(34) C(33) 3.52(4) . 3_556 no
O(34) C(30) 3.56(4) . 2_456 no
O(41) C(2) 3.54(4) . . no
O(42) C(22) 3.21(4) . 3 no
O(42) C(36) 3.38(4) . 3 no
O(42) C(21) 3.41(4) . 3 no
O(43) C(25) 3.16(4) . . no
O(43) C(8) 3.49(4) . 4_455 no
O(43) C(2) 3.58(3) . . no
O(44) C(25) 3.52(4) . . no
O(44) C(23) 3.54(4) . . no
C(2) C(9) 3.51(5) . 4_455 no
C(2) C(8) 3.59(5) . 4_455 no
C(27) C(27) 3.35(6) . 3_556 no

loop_
_geom_torsion_atom_site_label_1
_geom_torsion_atom_site_label_2
_geom_torsion_atom_site_label_3
_geom_torsion_atom_site_label_4
_geom_torsion_site_symmetry_1
_geom_torsion_site_symmetry_2
_geom_torsion_site_symmetry_3
_geom_torsion_site_symmetry_4
_geom_torsion
_geom_torsion_publ_flag
Co(1) N(1) C(1) C(2) . . . . 175(2) no
Co(1) N(1) C(5) C(4) . . . . -176(2) no
Co(1) N(1) C(5) C(6) . . . . 9(4) no
Co(1) N(2) C(6) C(5) . . . . 43(3) no
Co(1) N(2) C(15) C(16) . . . . -49(2) no
Co(1) N(2) C(17) C(18) . . . . -23(3) no
Co(1) N(3) C(7) C(8) . . . . -178(2) no
Co(1) N(3) C(11) C(10) . . . . 172(3) no
Co(1) N(3) C(11) C(12) . . . . 11(4) no
Co(1) N(4) C(12) C(11) . . . . 46(3) no
Co(1) N(4) C(13) C(14) . . . . -47(3) no
Co(1) N(4) C(16) C(15) . . . . -21(3) no
Co(1) N(5) C(14) C(13) . . . . -17(3) no
Co(1) N(5) C(18) C(17) . . . . -44(2) no
Co(1) N(5) C(19) C(20) . . . . -156(2) no
Co(2) N(6) C(20) C(19) . . . . -160(2) no
Co(2) N(6) C(21) C(22) . . . . -45(2) no
Co(2) N(6) C(36) C(35) . . . . -25(2) no
Co(2) N(7) C(22) C(21) . . . . -20(3) no
Co(2) N(7) C(23) C(24) . . . . 36(3) no
Co(2) N(7) C(37) C(38) . . . . -46(3) no
Co(2) N(8) C(24) C(23) . . . . 4(3) no
Co(2) N(8) C(24) C(25) . . . . -173(2) no
Co(2) N(8) C(28) C(27) . . . . 175(2) no
Co(2) N(9) C(29) C(30) . . . . -180(2) no
Co(2) N(9) C(33) C(32) . . . . -180(2) no
Co(2) N(9) C(33) C(34) . . . . 8(3) no
Co(2) N(10) C(34) C(33) . . . . 39(3) no
Co(2) N(10) C(35) C(36) . . . . -50(2) no
Co(2) N(10) C(38) C(37) . . . . -16(3) no
O(01) Co(1) N(1) C(1) . . . . 8(3) no
O(01) Co(1) N(1) C(5) . . . . -174(2) no
O(01) Co(1) N(2) C(6) . . . . -111(9) no
O(01) Co(1) N(2) C(15) . . . . 131(8) no
O(01) Co(1) N(2) C(17) . . . . 11(10) no
O(01) Co(1) N(3) C(7) . . . . 102(3) no
O(01) Co(1) N(3) C(11) . . . . -80(2) no
O(01) Co(1) N(4) C(12) . . . . 57(2) no
O(01) Co(1) N(4) C(13) . . . . -61(2) no
O(01) Co(1) N(4) C(16) . . . . 179(2) no
O(01) Co(1) N(5) C(14) . . . . 87(2) no
O(01) Co(1) N(5) C(18) . . . . -153(2) no
O(01) Co(1) N(5) C(19) . . . . -33(2) no
O(02) Co(2) N(6) C(20) . . . . -29(2) no
O(02) Co(2) N(6) C(21) . . . . -150(2) no
O(02) Co(2) N(6) C(36) . . . . 92(2) no
O(02) Co(2) N(7) C(22) . . . . 17.5(1) no
O(02) Co(2) N(7) C(23) . . . . -98.7(1) no
O(02) Co(2) N(7) C(37) . . . . 139.7(1) no
O(02) Co(2) N(8) C(24) . . . . -169(2) no
O(02) Co(2) N(8) C(28) . . . . 5(3) no
O(02) Co(2) N(9) C(29) . . . . 102(2) no
O(02) Co(2) N(9) C(33) . . . . -81(2) no
O(02) Co(2) N(10) C(34) . . . . 58(2) no
O(02) Co(2) N(10) C(35) . . . . -62(2) no
O(02) Co(2) N(10) C(38) . . . . 176(2) no
N(1) Co(1) N(2) C(6) . . . . -29(2) no
N(1) Co(1) N(2) C(15) . . . . -146(2) no
N(1) Co(1) N(2) C(17) . . . . 94(2) no
N(1) Co(1) N(3) C(7) . . . . 5(3) no
N(1) Co(1) N(3) C(11) . . . . -177(2) no
N(1) Co(1) N(4) C(12) . . . . -112(6) no
N(1) Co(1) N(4) C(13) . . . . 130(5) no
N(1) Co(1) N(4) C(16) . . . . 10(7) no
N(1) Co(1) N(5) C(14) . . . . -176(2) no
N(1) Co(1) N(5) C(18) . . . . -56(2) no
N(1) Co(1) N(5) C(19) . . . . 64(2) no
N(1) C(1) C(2) C(3) . . . . 0(5) no
N(1) C(5) C(4) C(3) . . . . 1(6) no
N(1) C(5) C(6) N(2) . . . . -36(4) no
N(2) Co(1) N(1) C(1) . . . . -166(3) no
N(2) Co(1) N(1) C(5) . . . . 12(2) no
N(2) Co(1) N(3) C(7) . . . . -78(3) no
N(2) Co(1) N(3) C(11) . . . . 100(2) no
N(2) Co(1) N(4) C(12) . . . . -129(2) no
N(2) Co(1) N(4) C(13) . . . . 114(2) no
N(2) Co(1) N(4) C(16) . . . . -6(2) no
N(2) Co(1) N(5) C(14) . . . . -94(2) no
N(2) Co(1) N(5) C(18) . . . . 26(2) no
N(2) Co(1) N(5) C(19) . . . . 146(2) no
N(2) C(6) C(5) C(4) . . . . 150(4) no
N(2) C(15) C(16) N(4) . . . . 47(3) no
N(2) C(17) C(18) N(5) . . . . 45(3) no
N(3) Co(1) N(1) C(1) . . . . 97(3) no
N(3) Co(1) N(1) C(5) . . . . -85(2) no
N(3) Co(1) N(2) C(6) . . . . 64(2) no
N(3) Co(1) N(2) C(15) . . . . -53(2) no
N(3) Co(1) N(2) C(17) . . . . -173(2) no
N(3) Co(1) N(4) C(12) . . . . -32(2) no
N(3) Co(1) N(4) C(13) . . . . -149(2) no
N(3) Co(1) N(4) C(16) . . . . 91(2) no
N(3) Co(1) N(5) C(14) . . . . 5(8) no
N(3) Co(1) N(5) C(18) . . . . 124(6) no
N(3) Co(1) N(5) C(19) . . . . -115(6) no
N(3) C(7) C(8) C(9) . . . . 1(6) no
N(3) C(11) C(10) C(9) . . . . 10(5) no
N(3) C(11) C(12) N(4) . . . . -40(4) no
N(4) Co(1) N(1) C(1) . . . . 177(5) no
N(4) Co(1) N(1) C(5) . . . . -5(7) no
N(4) Co(1) N(2) C(6) . . . . 149(2) no
N(4) Co(1) N(2) C(15) . . . . 32(2) no
N(4) Co(1) N(2) C(17) . . . . -89(2) no
N(4) Co(1) N(3) C(7) . . . . -165(3) no
N(4) Co(1) N(3) C(11) . . . . 13(2) no
N(4) Co(1) N(5) C(14) . . . . -6(2) no
N(4) Co(1) N(5) C(18) . . . . 114(2) no
N(4) Co(1) N(5) C(19) . . . . -126(2) no
N(4) C(12) C(11) C(10) . . . . 160(3) no
N(4) C(13) C(14) N(5) . . . . 44(3) no
N(5) Co(1) N(1) C(1) . . . . -83(3) no
N(5) Co(1) N(1) C(5) . . . . 96(2) no
N(5) Co(1) N(2) C(6) . . . . -124(2) no
N(5) Co(1) N(2) C(15) . . . . 119(2) no
N(5) Co(1) N(2) C(17) . . . . -1(2) no
N(5) Co(1) N(3) C(7) . . . . -175(6) no
N(5) Co(1) N(3) C(11) . . . . 2(8) no
N(5) Co(1) N(4) C(12) . . . . 147(2) no
N(5) Co(1) N(4) C(13) . . . . 29(2) no
N(5) Co(1) N(4) C(16) . . . . -91(2) no
N(5) C(19) C(20) N(6) . . . . -171(2) no
N(6) Co(2) N(7) C(22) . . . . -6(2) no
N(6) Co(2) N(7) C(23) . . . . -122(2) no
N(6) Co(2) N(7) C(37) . . . . 117(2) no
N(6) Co(2) N(8) C(24) . . . . 101(2) no
N(6) Co(2) N(8) C(28) . . . . -86(3) no
N(6) Co(2) N(9) C(29) . . . . -177(5) no
N(6) Co(2) N(9) C(33) . . . . 0(6) no
N(6) Co(2) N(10) C(34) . . . . 148(2) no
N(6) Co(2) N(10) C(35) . . . . 28(2) no
N(6) Co(2) N(10) C(38) . . . . -94(2) no
N(6) C(21) C(22) N(7) . . . . 44(3) no
N(6) C(36) C(35) N(10) . . . . 49(3) no
N(7) Co(2) N(6) C(20) . . . . 149(2) no
N(7) Co(2) N(6) C(21) . . . . 28(2) no
N(7) Co(2) N(6) C(36) . . . . -89(2) no
N(7) Co(2) N(8) C(24) . . . . 15(2) no
N(7) Co(2) N(8) C(28) . . . . -171(3) no
N(7) Co(2) N(9) C(29) . . . . -77(3) no
N(7) Co(2) N(9) C(33) . . . . 100(2) no
N(7) Co(2) N(10) C(34) . . . . -126(2) no
N(7) Co(2) N(10) C(35) . . . . 114(2) no
N(7) Co(2) N(10) C(38) . . . . -8(2) no
N(7) C(23) C(24) N(8) . . . . -27(3) no
N(7) C(23) C(24) C(25) . . . . 150(3) no
N(7) C(37) C(38) N(10) . . . . 40(3) no
N(8) Co(2) N(6) C(20) . . . . 64(2) no
N(8) Co(2) N(6) C(21) . . . . -57(2) no
N(8) Co(2) N(6) C(36) . . . . -175(2) no
N(8) Co(2) N(7) C(22) . . . . 88(2) no
N(8) Co(2) N(7) C(23) . . . . -28(2) no
N(8) Co(2) N(7) C(37) . . . . -150(2) no
N(8) Co(2) N(9) C(29) . . . . 9(3) no
N(8) Co(2) N(9) C(33) . . . . -174(2) no
N(8) Co(2) N(10) C(34) . . . . -125(8) no
N(8) Co(2) N(10) C(35) . . . . 115(8) no
N(8) Co(2) N(10) C(38) . . . . -7(10) no
N(8) C(24) C(25) C(26) . . . . -9(4) no
N(8) C(28) C(27) C(26) . . . . 6(5) no
N(9) Co(2) N(6) C(20) . . . . -110(5) no
N(9) Co(2) N(6) C(21) . . . . 128(5) no
N(9) Co(2) N(6) C(36) . . . . 11(6) no
N(9) Co(2) N(7) C(22) . . . . -177(2) no
N(9) Co(2) N(7) C(23) . . . . 67(2) no
N(9) Co(2) N(7) C(37) . . . . -54(2) no
N(9) Co(2) N(8) C(24) . . . . -80(2) no
N(9) Co(2) N(8) C(28) . . . . 93(3) no
N(9) Co(2) N(10) C(34) . . . . -30(2) no
N(9) Co(2) N(10) C(35) . . . . -150(2) no
N(9) Co(2) N(10) C(38) . . . . 88(2) no
N(9) C(29) C(30) C(31) . . . . -3(5) no
N(9) C(33) C(32) C(31) . . . . 1(5) no
N(9) C(33) C(34) N(10) . . . . -32(4) no
N(10) Co(2) N(6) C(20) . . . . -123(2) no
N(10) Co(2) N(6) C(21) . . . . 116(2) no
N(10) Co(2) N(6) C(36) . . . . -1(2) no
N(10) Co(2) N(7) C(22) . . . . -92(2) no
N(10) Co(2) N(7) C(23) . . . . 152(2) no
N(10) Co(2) N(7) C(37) . . . . 30(2) no
N(10) Co(2) N(8) C(24) . . . . 14(10) no
N(10) Co(2) N(8) C(28) . . . . -172(7) no
N(10) Co(2) N(9) C(29) . . . . -164(3) no
N(10) Co(2) N(9) C(33) . . . . 13(2) no
N(10) C(34) C(33) C(32) . . . . 157(3) no
C(1) N(1) C(5) C(4) . . . . 3(5) no
C(1) N(1) C(5) C(6) . . . . -172(3) no
C(1) C(2) C(3) C(4) . . . . 4(6) no
C(2) C(1) N(1) C(5) . . . . -3(5) no
C(2) C(3) C(4) C(5) . . . . -5(6) no
C(3) C(4) C(5) C(6) . . . . 175(4) no
C(5) C(6) N(2) C(15) . . . . 155(3) no
C(5) C(6) N(2) C(17) . . . . -77(3) no
C(6) N(2) C(15) C(16) . . . . -160(2) no
C(6) N(2) C(17) C(18) . . . . 93(3) no
C(7) N(3) C(11) C(10) . . . . -10(5) no
C(7) N(3) C(11) C(12) . . . . -170(3) no
C(7) C(8) C(9) C(10) . . . . -1(7) no
C(8) C(7) N(3) C(11) . . . . 4(5) no
C(8) C(9) C(10) C(11) . . . . -4(6) no
C(9) C(10) C(11) C(12) . . . . 168(3) no
C(11) C(12) N(4) C(13) . . . . 157(3) no
C(11) C(12) N(4) C(16) . . . . -70(3) no
C(12) N(4) C(13) C(14) . . . . -156(2) no
C(12) N(4) C(16) C(15) . . . . 92(3) no
C(13) N(4) C(16) C(15) . . . . -135(2) no
C(13) C(14) N(5) C(18) . . . . -134(2) no
C(13) C(14) N(5) C(19) . . . . 103(2) no
C(14) N(5) C(18) C(17) . . . . 74(3) no
C(14) N(5) C(19) C(20) . . . . 85(3) no
C(14) C(13) N(4) C(16) . . . . 69(3) no
C(15) N(2) C(17) C(18) . . . . -139(2) no
C(16) C(15) N(2) C(17) . . . . 71(3) no
C(17) C(18) N(5) C(19) . . . . -164(2) no
C(18) N(5) C(19) C(20) . . . . -38(3) no
C(19) C(20) N(6) C(21) . . . . -45(3) no
C(19) C(20) N(6) C(36) . . . . 81(3) no
C(20) N(6) C(21) C(22) . . . . -162(2) no
C(20) N(6) C(36) C(35) . . . . 94(2) no
C(21) N(6) C(36) C(35) . . . . -138(2) no
C(21) C(22) N(7) C(23) . . . . 96(3) no
C(21) C(22) N(7) C(37) . . . . -138(3) no
C(22) N(7) C(23) C(24) . . . . -83(3) no
C(22) N(7) C(37) C(38) . . . . 75(3) no
C(22) C(21) N(6) C(36) . . . . 71(3) no
C(23) N(7) C(37) C(38) . . . . -162(2) no
C(23) C(24) N(8) C(28) . . . . -170(3) no
C(23) C(24) C(25) C(26) . . . . 175(3) no
C(24) N(8) C(28) C(27) . . . . -12(5) no
C(24) C(23) N(7) C(37) . . . . 152(2) no
C(24) C(25) C(26) C(27) . . . . 3(5) no
C(25) C(24) N(8) C(28) . . . . 13(4) no
C(25) C(26) C(27) C(28) . . . . -2(5) no
C(29) N(9) C(33) C(32) . . . . -2(4) no
C(29) N(9) C(33) C(34) . . . . -175(3) no
C(29) C(30) C(31) C(32) . . . . 2(5) no
C(30) C(29) N(9) C(33) . . . . 3(5) no
C(30) C(31) C(32) C(33) . . . . -1(5) no
C(31) C(32) C(33) C(34) . . . . 173(3) no
C(33) C(34) N(10) C(35) . . . . 157(2) no
C(33) C(34) N(10) C(38) . . . . -80(3) no
C(34) N(10) C(35) C(36) . . . . -168(2) no
C(34) N(10) C(38) C(37) . . . . 102(3) no
C(35) N(10) C(38) C(37) . . . . -135(3) no
C(36) C(35) N(10) C(38) . . . . 71(3) no
